data_7238451
loop_
_publ_author_name
'Neto, Brenno A. D.'
'Carvalho, Pedro H. P. R.'
'Santos, Diego C. B. D.'
'Gatto, Claudia C.'
'Ramos, Luciana M.'
'Vasconcelos, Nathalia M. de'
'Corr\^ea, Jos\'e R.'
'Costa, Ma\'isa B.'
'de Oliveira, Heibbe C. B.'
'Silva, Rafael G.'

_publ_section_title
;
 Synthesis, properties and highly selective mitochondria staining with
 novel, stable and superior benzothiadiazole fluorescent probes
;
_journal_issue 4
_journal_name_full 'RSC Adv.'
_journal_page_first 1524
_journal_paper_doi 10.1039/C1RA00701G
_journal_volume 2
_journal_year 2012
_chemical_formula_moiety 'C11 H7 Br N4 S'
_chemical_formula_sum 'C11 H7 Br N4 S'
_chemical_formula_weight 307.18
_space_group_IT_number 14
_space_group_name_Hall '-P 2ybc'
_space_group_name_H-M_alt 'P 1 21/c 1'
_symmetry_cell_setting monoclinic
_symmetry_space_group_name_H-M 'P 1 21/c 1'
_atom_sites_solution_hydrogens geom
_atom_sites_solution_primary direct
_atom_sites_solution_secondary difmap
_audit_creation_method SHELXL-97
_cell_angle_alpha 90.00
_cell_angle_beta 100.743(6)
_cell_angle_gamma 90.00
_cell_formula_units_Z 4
_cell_length_a 4.3849(3)
_cell_length_b 23.419(2)
_cell_length_c 11.2403(10)
_cell_measurement_reflns_used 1743
_cell_measurement_temperature 296(2)
_cell_measurement_theta_max 23.6157
_cell_measurement_theta_min 2.5352
_cell_volume 1134.04(16)
_computing_cell_refinement 'SAINT V7.68A (Bruker AXS, 2009)'
_computing_data_collection 'Bruker Instrument Service v2011.2.0.0'
_computing_data_reduction 'SAINT V7.68A (Bruker AXS, 2009)'
_computing_molecular_graphics 'Ortep-3 for Windows (Farrugia, 2008)'
_computing_publication_material 'SHELXS-97 (Sheldrick, 2008)'
_computing_structure_refinement 'SHELXL-97 (Sheldrick, 2008)'
_computing_structure_solution 'SHELXS-97 (Sheldrick, 2008)'
_diffrn_ambient_temperature 296(2)
_diffrn_measured_fraction_theta_full 0.996
_diffrn_measured_fraction_theta_max 0.996
_diffrn_measurement_device_type 'Bruker CCD Smart APEX II'
_diffrn_measurement_method 'phi and omega scans'
_diffrn_radiation_monochromator graphite
_diffrn_radiation_source 'fine-focus sealed tube'
_diffrn_radiation_type MoK\a
_diffrn_radiation_wavelength 0.71073
_diffrn_reflns_av_R_equivalents 0.0595
_diffrn_reflns_av_sigmaI/netI 0.0632
_diffrn_reflns_limit_h_max 5
_diffrn_reflns_limit_h_min -5
_diffrn_reflns_limit_k_max 30
_diffrn_reflns_limit_k_min -27
_diffrn_reflns_limit_l_max 10
_diffrn_reflns_limit_l_min -14
_diffrn_reflns_number 10203
_diffrn_reflns_theta_full 27.51
_diffrn_reflns_theta_max 27.51
_diffrn_reflns_theta_min 1.74
_exptl_absorpt_coefficient_mu 3.789
_exptl_absorpt_correction_T_max 0.72
_exptl_absorpt_correction_T_min 0.60
_exptl_absorpt_correction_type multi-scan
_exptl_absorpt_process_details 'SADABS V2008/1 (Bruker AXS)'
_exptl_crystal_colour yellow
_exptl_crystal_density_diffrn 1.799
_exptl_crystal_density_method 'not measured'
_exptl_crystal_description plate
_exptl_crystal_F_000 608
_exptl_crystal_size_max 0.63
_exptl_crystal_size_mid 0.10
_exptl_crystal_size_min 0.09
_refine_diff_density_max 0.310
_refine_diff_density_min -0.296
_refine_diff_density_rms 0.073
_refine_ls_extinction_coef 0.0026(6)
_refine_ls_extinction_expression Fc^*^=kFc[1+0.001xFc^2^\l^3^/sin(2\q)]^-1/4^
_refine_ls_extinction_method SHELXL
_refine_ls_goodness_of_fit_ref 0.998
_refine_ls_hydrogen_treatment mixed
_refine_ls_matrix_type full
_refine_ls_number_parameters 183
_refine_ls_number_reflns 2607
_refine_ls_number_restraints 0
_refine_ls_restrained_S_all 0.998
_refine_ls_R_factor_all 0.0861
_refine_ls_R_factor_gt 0.0399
_refine_ls_shift/su_max 0.002
_refine_ls_shift/su_mean 0.000
_refine_ls_structure_factor_coef Fsqd
_refine_ls_weighting_details 'calc w=1/[\s^2^(Fo^2^)+(0.0284P)^2^+0.0000P] where P=(Fo^2^+2Fc^2^)/3'
_refine_ls_weighting_scheme calc
_refine_ls_wR_factor_gt 0.0644
_refine_ls_wR_factor_ref 0.0755
_reflns_number_gt 1648
_reflns_number_total 2607
_reflns_threshold_expression >2sigma(I)
_cod_data_source_file c1ra00701g.txt
_cod_data_source_block shelxl
_cod_original_cell_volume 1134.03(16)
_cod_original_sg_symbol_H-M P21/c
_cod_database_code 7238451

loop_
_symmetry_equiv_pos_as_xyz
'x, y, z'
'-x, y+1/2, -z+1/2'
'-x, -y, -z'
'x, -y-1/2, z-1/2'

loop_
_atom_site_label
_atom_site_type_symbol
_atom_site_fract_x
_atom_site_fract_y
_atom_site_fract_z
_atom_site_U_iso_or_equiv
_atom_site_adp_type
_atom_site_occupancy
_atom_site_symmetry_multiplicity
_atom_site_calc_flag
Br1 Br 1.27065(8) 0.530487(15) 0.83139(3) 0.05051(16) Uani 1 1 d
S2 S 1.31548(19) 0.42786(4) 0.46478(7) 0.0432(2) Uani 1 1 d
N16 N 0.5264(6) 0.25666(12) 0.7602(2) 0.0426(7) Uani 1 1 d
C13 C 0.3423(9) 0.16739(16) 0.5991(4) 0.0532(10) Uani 1 1 d
C11 C 0.6050(7) 0.25543(14) 0.6522(3) 0.0360(8) Uani 1 1 d
C12 C 0.5176(8) 0.21148(15) 0.5683(3) 0.0444(9) Uani 1 1 d
C14 C 0.2572(9) 0.16781(18) 0.7108(4) 0.0572(11) Uani 1 1 d
C15 C 0.3515(9) 0.21309(17) 0.7869(3) 0.0518(10) Uani 1 1 d
N1 N 1.3244(6) 0.46869(11) 0.5814(2) 0.0384(6) Uani 1 1 d
N3 N 1.1225(5) 0.37410(11) 0.5022(2) 0.0379(7) Uani 1 1 d
C8 C 1.1717(6) 0.44057(14) 0.6568(3) 0.0320(7) Uani 1 1 d
C9 C 1.0547(6) 0.38663(13) 0.6110(3) 0.0310(7) Uani 1 1 d
N10 N 0.7826(6) 0.29956(12) 0.6197(3) 0.0403(7) Uani 1 1 d
C7 C 1.1138(7) 0.45900(13) 0.7705(3) 0.0354(8) Uani 1 1 d
C6 C 0.9484(8) 0.42447(15) 0.8306(3) 0.0393(8) Uani 1 1 d
C5 C 0.8307(8) 0.37048(15) 0.7849(3) 0.0396(8) Uani 1 1 d
C4 C 0.8815(7) 0.35031(13) 0.6768(3) 0.0329(7) Uani 1 1 d
H5 H 0.719(6) 0.3466(14) 0.828(2) 0.043(9) Uiso 1 1 d
H6 H 0.920(6) 0.4356(13) 0.906(3) 0.039(9) Uiso 1 1 d
H14 H 0.138(7) 0.1394(15) 0.733(3) 0.056(11) Uiso 1 1 d
H15 H 0.313(7) 0.2115(15) 0.873(3) 0.066(11) Uiso 1 1 d
H10 H 0.826(6) 0.2960(13) 0.556(3) 0.033(10) Uiso 1 1 d
H12 H 0.600(7) 0.2132(14) 0.494(3) 0.052(10) Uiso 1 1 d
H13 H 0.298(8) 0.1368(17) 0.542(3) 0.080(13) Uiso 1 1 d

loop_
_atom_site_aniso_label
_atom_site_aniso_U_11
_atom_site_aniso_U_22
_atom_site_aniso_U_33
_atom_site_aniso_U_23
_atom_site_aniso_U_13
_atom_site_aniso_U_12
Br1 0.0660(3) 0.0352(2) 0.0494(2) -0.00908(17) 0.00841(17) -0.0043(2)
S2 0.0519(5) 0.0423(6) 0.0394(5) -0.0013(4) 0.0186(4) -0.0061(4)
N16 0.0533(17) 0.0398(18) 0.0363(16) -0.0008(13) 0.0123(13) -0.0119(14)
C13 0.065(2) 0.030(2) 0.057(3) 0.001(2) -0.009(2) -0.003(2)
C11 0.0391(18) 0.0279(19) 0.0400(19) 0.0016(15) 0.0046(15) 0.0005(15)
C12 0.057(2) 0.032(2) 0.043(2) 0.0008(17) 0.0060(18) -0.0005(18)
C14 0.063(3) 0.048(3) 0.054(3) 0.014(2) -0.004(2) -0.024(2)
C15 0.062(2) 0.054(3) 0.039(2) 0.0082(19) 0.0079(18) -0.018(2)
N1 0.0425(14) 0.0369(16) 0.0374(15) 0.0016(13) 0.0115(12) -0.0026(14)
N3 0.0426(15) 0.0363(17) 0.0373(15) -0.0031(12) 0.0144(12) -0.0045(13)
C8 0.0326(17) 0.0300(18) 0.0327(18) 0.0053(14) 0.0041(14) 0.0025(14)
C9 0.0305(16) 0.0284(18) 0.0345(18) -0.0011(14) 0.0072(14) 0.0049(14)
N10 0.0557(19) 0.0328(17) 0.0372(17) -0.0040(14) 0.0212(14) -0.0075(14)
C7 0.0423(18) 0.0279(19) 0.0354(18) -0.0028(14) 0.0055(15) 0.0020(15)
C6 0.055(2) 0.039(2) 0.0262(18) -0.0013(16) 0.0125(16) 0.0082(18)
C5 0.0469(19) 0.035(2) 0.040(2) 0.0041(17) 0.0164(16) -0.0028(17)
C4 0.0362(17) 0.0277(18) 0.0356(18) 0.0017(14) 0.0085(14) 0.0022(15)

loop_
_atom_type_symbol
_atom_type_description
_atom_type_scat_dispersion_real
_atom_type_scat_dispersion_imag
_atom_type_scat_source
C C 0.0033 0.0016 'International Tables Vol C Tables 4.2.6.8 and 6.1.1.4'
H H 0.0000 0.0000 'International Tables Vol C Tables 4.2.6.8 and 6.1.1.4'
N N 0.0061 0.0033 'International Tables Vol C Tables 4.2.6.8 and 6.1.1.4'
S S 0.1246 0.1234 'International Tables Vol C Tables 4.2.6.8 and 6.1.1.4'
Br Br -0.2901 2.4595 'International Tables Vol C Tables 4.2.6.8 and 6.1.1.4'

loop_
_geom_angle_atom_site_label_1
_geom_angle_atom_site_label_2
_geom_angle_atom_site_label_3
_geom_angle
N3 S2 N1 100.64(13)
C11 N16 C15 116.5(3)
C12 C13 C14 119.1(4)
C12 C13 H13 116(2)
C14 C13 H13 124(2)
N16 C11 N10 118.8(3)
N16 C11 C12 123.3(3)
N10 C11 C12 117.9(3)
C13 C12 C11 118.7(4)
C13 C12 H12 124.4(19)
C11 C12 H12 116.8(19)
C13 C14 C15 118.2(4)
C13 C14 H14 121(2)
C15 C14 H14 121(2)
N16 C15 C14 124.3(4)
N16 C15 H15 116(2)
C14 C15 H15 119(2)
C8 N1 S2 106.3(2)
C9 N3 S2 106.4(2)
N1 C8 C7 127.8(3)
N1 C8 C9 113.2(3)
C7 C8 C9 118.9(3)
N3 C9 C8 113.4(3)
N3 C9 C4 124.6(3)
C8 C9 C4 122.0(3)
C4 N10 C11 131.5(3)
C4 N10 H10 114(2)
C11 N10 H10 114(2)
C6 C7 C8 118.2(3)
C6 C7 Br1 122.9(2)
C8 C7 Br1 118.9(2)
C7 C6 C5 122.9(3)
C7 C6 H6 118.1(19)
C5 C6 H6 118.9(19)
C4 C5 C6 121.5(3)
C4 C5 H5 116.3(19)
C6 C5 H5 122.2(19)
C5 C4 N10 128.6(3)
C5 C4 C9 116.4(3)
N10 C4 C9 114.9(3)

loop_
_geom_bond_atom_site_label_1
_geom_bond_atom_site_label_2
_geom_bond_distance
Br1 C7 1.889(3)
S2 N3 1.616(3)
S2 N1 1.617(3)
N16 C11 1.323(4)
N16 C15 1.344(4)
C13 C12 1.370(5)
C13 C14 1.374(5)
C13 H13 0.96(4)
C11 N10 1.383(4)
C11 C12 1.400(4)
C12 H12 0.97(3)
C14 C15 1.377(5)
C14 H14 0.91(3)
C15 H15 1.01(3)
N1 C8 1.346(4)
N3 C9 1.344(3)
C8 C7 1.416(4)
C8 C9 1.423(4)
C9 C4 1.434(4)
N10 C4 1.382(4)
N10 H10 0.78(3)
C7 C6 1.349(4)
C6 C5 1.425(5)
C6 H6 0.92(3)
C5 C4 1.360(4)
C5 H5 0.94(3)

loop_
_geom_hbond_atom_site_label_D
_geom_hbond_atom_site_label_H
_geom_hbond_atom_site_label_A
_geom_hbond_distance_DH
_geom_hbond_distance_HA
_geom_hbond_distance_DA
_geom_hbond_angle_DHA
N10 H10 N3 0.78(3) 2.39(3) 2.783(4) 113(3)

loop_
_geom_torsion_atom_site_label_1
_geom_torsion_atom_site_label_2
_geom_torsion_atom_site_label_3
_geom_torsion_atom_site_label_4
_geom_torsion
C15 N16 C11 N10 179.4(3)
C15 N16 C11 C12 -0.7(5)
C14 C13 C12 C11 0.2(5)
N16 C11 C12 C13 -0.1(5)
N10 C11 C12 C13 179.9(3)
C12 C13 C14 C15 0.4(6)
C11 N16 C15 C14 1.3(5)
C13 C14 C15 N16 -1.2(6)
N3 S2 N1 C8 0.2(2)
N1 S2 N3 C9 0.2(2)
S2 N1 C8 C7 -179.2(3)
S2 N1 C8 C9 -0.5(3)
S2 N3 C9 C8 -0.5(3)
S2 N3 C9 C4 179.4(2)
N1 C8 C9 N3 0.7(4)
C7 C8 C9 N3 179.5(2)
N1 C8 C9 C4 -179.2(2)
C7 C8 C9 C4 -0.4(4)
N16 C11 N10 C4 -6.2(5)
C12 C11 N10 C4 173.9(3)
N1 C8 C7 C6 178.4(3)
C9 C8 C7 C6 -0.2(4)
N1 C8 C7 Br1 -1.6(4)
C9 C8 C7 Br1 179.8(2)
C8 C7 C6 C5 0.1(5)
Br1 C7 C6 C5 -179.8(2)
C7 C6 C5 C4 0.5(5)
C6 C5 C4 N10 -179.4(3)
C6 C5 C4 C9 -1.0(5)
C11 N10 C4 C5 0.9(6)
C11 N10 C4 C9 -177.6(3)
N3 C9 C4 C5 -178.9(3)
C8 C9 C4 C5 0.9(4)
N3 C9 C4 N10 -0.2(4)
C8 C9 C4 N10 179.6(3)
